data_4120969
loop_
_publ_author_name
'Jianfeng Li'
'Bruce C. Noll'
'Allen G. Oliver'
'Charles E. Schulz'
'W. Robert Scheidt'

_publ_section_title
;
 Correlated Ligand Dynamics in Oxyiron Picket Fence Porphyrins: Structural
 and M\"ossbauer Investigations
;
_journal_name_full 'Journal of the American Chemical Society'
_journal_page_first 15627
_journal_page_last 15641
_journal_paper_doi 10.1021/ja408431z
_journal_volume 135
_journal_year 2013
_chemical_formula_moiety 'C68 H70 Fe N10 O6, C2.88 H2.4 Cl0.48, C1.12 H1.68 N0.56 '
_chemical_formula_sum 'C72 H74.08 Cl0.48 Fe N10.56 O6'
_chemical_formula_weight 1256.23
_chemical_name_common '[Fe(TpivPP)(1-MeIm)(O2)]1-MeIm, 0.48(PhCl), 0.28(1-MeIm)'
_chemical_name_systematic
; 
 ? 
;
_space_group_IT_number 15
_space_group_name_Hall '-C 2yc'
_symmetry_cell_setting monoclinic
_symmetry_space_group_name_Hall '-C 2yc'
_symmetry_space_group_name_H-M 'C 1 2/c 1'
_atom_sites_solution_hydrogens geom
_atom_sites_solution_primary direct
_atom_sites_solution_secondary difmap
_audit_creation_method SHELXL-97
_cell_angle_alpha 90.00
_cell_angle_beta 91.2670(10)
_cell_angle_gamma 90.00
_cell_formula_units_Z 4
_cell_length_a 18.7509(16)
_cell_length_b 19.4484(17)
_cell_length_c 18.6503(16)
_cell_measurement_reflns_used 4475
_cell_measurement_temperature 300(2)
_cell_measurement_theta_max 24.4990
_cell_measurement_theta_min 2.9281
_cell_volume 6799.6(10)
_computing_cell_refinement 'Bruker SAINT v7.34A'
_computing_data_collection 'Bruker APEX2 v2.1-4'
_computing_data_reduction 'Bruker SAINT v7.34A'
_computing_molecular_graphics 'Bruker SHELXTL v6.14'
_computing_publication_material 'Bruker SHELXTL v6.14'
_computing_structure_refinement 'Bruker SHELXTL v6.14'
_computing_structure_solution 'Bruker SHELXTL v6.14'
_diffrn_ambient_temperature 300(2)
_diffrn_detector_area_resol_mean 8.33
_diffrn_measured_fraction_theta_full 0.995
_diffrn_measured_fraction_theta_max 0.995
_diffrn_measurement_device_type 'Bruker APEXII'
_diffrn_measurement_method '\w scans'
_diffrn_radiation_monochromator 'Si-<111> channel cut crystal'
_diffrn_radiation_source synchrotron
_diffrn_radiation_type synchrotron
_diffrn_radiation_wavelength 0.77490
_diffrn_reflns_av_R_equivalents 0.0741
_diffrn_reflns_av_sigmaI/netI 0.0471
_diffrn_reflns_limit_h_max 22
_diffrn_reflns_limit_h_min -22
_diffrn_reflns_limit_k_max 22
_diffrn_reflns_limit_k_min -22
_diffrn_reflns_limit_l_max 21
_diffrn_reflns_limit_l_min -21
_diffrn_reflns_number 32920
_diffrn_reflns_theta_full 27.22
_diffrn_reflns_theta_max 27.22
_diffrn_reflns_theta_min 2.38
_exptl_absorpt_coefficient_mu 0.300
_exptl_absorpt_correction_T_max 0.9593
_exptl_absorpt_correction_T_min 0.9129
_exptl_absorpt_correction_type multi-scan
_exptl_absorpt_process_details 'Sheldrick, G. M. (2008) SADABS. University of G\"ottingen, Germany.'
_exptl_crystal_colour black
_exptl_crystal_density_diffrn 1.224
_exptl_crystal_description block
_exptl_crystal_F_000 2633
_exptl_crystal_size_max 0.31
_exptl_crystal_size_mid 0.17
_exptl_crystal_size_min 0.14
_refine_diff_density_max 0.611
_refine_diff_density_min -0.269
_refine_diff_density_rms 0.055
_refine_ls_extinction_method none
_refine_ls_goodness_of_fit_ref 1.042
_refine_ls_hydrogen_treatment constr
_refine_ls_matrix_type full
_refine_ls_number_parameters 500
_refine_ls_number_reflns 5813
_refine_ls_number_restraints 44
_refine_ls_restrained_S_all 1.071
_refine_ls_R_factor_all 0.0920
_refine_ls_R_factor_gt 0.0642
_refine_ls_shift/su_max 0.002
_refine_ls_shift/su_mean 0.000
_refine_ls_structure_factor_coef Fsqd
_refine_ls_weighting_details 'calc w=1/[\s^2^(Fo^2^)+(0.1202P)^2^+3.3309P] where P=(Fo^2^+2Fc^2^)/3'
_refine_ls_weighting_scheme calc
_refine_ls_wR_factor_gt 0.1822
_refine_ls_wR_factor_ref 0.2070
_reflns_number_gt 4011
_reflns_number_total 5813
_reflns_threshold_expression >2sigma(I)
_cod_data_source_file ja408431z_si_004_3.cif
_cod_data_source_block FeTpivPP1-MeImO2-300
_cod_database_code 4120969

loop_
_symmetry_equiv_pos_as_xyz
'x, y, z'
'-x, y, -z+1/2'
'x+1/2, y+1/2, z'
'-x+1/2, y+1/2, -z+1/2'
'-x, -y, -z'
'x, -y, z-1/2'
'-x+1/2, -y+1/2, -z'
'x+1/2, -y+1/2, z-1/2'

loop_
_atom_site_label
_atom_site_type_symbol
_atom_site_fract_x
_atom_site_fract_y
_atom_site_fract_z
_atom_site_U_iso_or_equiv
_atom_site_adp_type
_atom_site_occupancy
_atom_site_symmetry_multiplicity
_atom_site_calc_flag
_atom_site_refinement_flags
_atom_site_disorder_assembly
_atom_site_disorder_group
Fe1 Fe 0.5000 0.36063(3) 0.2500 0.0533(3) Uani 1 2 d S . .
O1 O 0.5000 0.2654(2) 0.2500 0.0841(11) Uani 1 2 d S . .
O2A O 0.4612(8) 0.2249(7) 0.2344(9) 0.117(4) Uani 0.28 1 d PU . .
O2B O 0.4864(11) 0.2279(10) 0.2911(11) 0.117(5) Uani 0.22 1 d PU . .
N1 N 0.40347(14) 0.36149(13) 0.29309(14) 0.0568(7) Uani 1 1 d . A .
N2 N 0.54527(14) 0.36169(12) 0.34809(14) 0.0552(6) Uani 1 1 d . A .
N3 N 0.4989(10) 0.46739(15) 0.2602(8) 0.051(3) Uani 0.50 1 d PG A -1
C1 C 0.5332(7) 0.5105(3) 0.2183(6) 0.066(3) Uani 0.50 1 d PG A -1
H1A H 0.5679 0.4974 0.1862 0.080 Uiso 0.50 1 calc PR A -1
N4 N 0.5116(3) 0.57562(17) 0.2280(4) 0.066(3) Uani 0.50 1 d PG A -1
C2 C 0.4606(4) 0.5744(3) 0.2790(5) 0.076(4) Uani 0.50 1 d PG A -1
H2A H 0.4359 0.6120 0.2967 0.091 Uiso 0.50 1 calc PR A -1
C3 C 0.4529(7) 0.5071(3) 0.2988(7) 0.068(3) Uani 0.50 1 d PG A -1
H3A H 0.4216 0.4909 0.3329 0.082 Uiso 0.50 1 calc PR A -1
C4 C 0.5414(4) 0.6362(3) 0.1945(5) 0.088(2) Uani 0.50 1 d PG A -1
H4A H 0.5763 0.6224 0.1605 0.131 Uiso 0.50 1 calc PR A -1
H4B H 0.5635 0.6648 0.2305 0.131 Uiso 0.50 1 calc PR A -1
H4C H 0.5040 0.6614 0.1703 0.131 Uiso 0.50 1 calc PR A -1
N5 N 0.26023(17) 0.23211(17) 0.1343(2) 0.0895(10) Uani 1 1 d . A .
H5 H 0.3057 0.2374 0.1382 0.107 Uiso 1 1 calc R . .
N6 N 0.3945(2) 0.25352(19) 0.49912(17) 0.0937(11) Uani 1 1 d . A .
H6 H 0.4129 0.2567 0.4574 0.112 Uiso 1 1 calc R . .
O3A O 0.1789(9) 0.1511(10) 0.1109(7) 0.132(6) Uani 0.60 1 d P B .
O3B O 0.1745(13) 0.1570(15) 0.1472(14) 0.157(9) Uani 0.40 1 d P B .
O4A O 0.3656(6) 0.1738(3) 0.5820(4) 0.157(3) Uani 0.70 1 d P C .
O4B O 0.3157(10) 0.2016(10) 0.5509(11) 0.170(7) Uani 0.30 1 d PU C .
C(A1 C 0.33845(17) 0.35741(16) 0.25765(18) 0.0592(8) Uani 1 1 d . . .
C(A2 C 0.38799(18) 0.36456(17) 0.36480(19) 0.0624(8) Uani 1 1 d . . .
C(A3 C 0.51117(18) 0.36566(16) 0.41254(18) 0.0591(8) Uani 1 1 d . . .
C(A4 C 0.61715(18) 0.35797(16) 0.36511(18) 0.0585(8) Uani 1 1 d . . .
C(B1 C 0.28216(19) 0.3563(2) 0.3082(2) 0.0720(10) Uani 1 1 d . A .
H(BA H 0.2336 0.3526 0.2975 0.086 Uiso 1 1 calc R . .
C(B2 C 0.31215(19) 0.3614(2) 0.3737(2) 0.0742(10) Uani 1 1 d . A .
H(BB H 0.2884 0.3627 0.4169 0.089 Uiso 1 1 calc R . .
C(B3 C 0.5629(2) 0.36363(19) 0.4706(2) 0.0720(10) Uani 1 1 d . A .
H(BC H 0.5534 0.3655 0.5193 0.086 Uiso 1 1 calc R . .
C(B4 C 0.6273(2) 0.35852(19) 0.4416(2) 0.0712(10) Uani 1 1 d . A .
H(BD H 0.6707 0.3558 0.4664 0.085 Uiso 1 1 calc R . .
C(M1 C 0.32819(18) 0.35519(16) 0.18347(19) 0.0594(8) Uani 1 1 d . . .
C(M2 C 0.43820(19) 0.36892(17) 0.42147(18) 0.0624(8) Uani 1 1 d . A .
C5 C 0.25286(19) 0.35389(18) 0.15442(19) 0.0653(9) Uani 1 1 d . . .
C6 C 0.21997(19) 0.2934(2) 0.1311(2) 0.0734(10) Uani 1 1 d . A .
C7 C 0.1502(2) 0.2950(3) 0.1050(3) 0.0965(13) Uani 1 1 d . . .
H7A H 0.1285 0.2550 0.0882 0.116 Uiso 1 1 calc R A .
C8 C 0.1131(3) 0.3563(3) 0.1041(3) 0.1088(17) Uani 1 1 d . A .
H8A H 0.0662 0.3569 0.0868 0.131 Uiso 1 1 calc R . .
C9 C 0.1435(3) 0.4157(3) 0.1280(3) 0.1028(15) Uani 1 1 d . . .
H9A H 0.1174 0.4563 0.1281 0.123 Uiso 1 1 calc R A .
C10 C 0.2132(2) 0.4148(2) 0.1520(2) 0.0872(12) Uani 1 1 d . A .
H10A H 0.2346 0.4556 0.1671 0.105 Uiso 1 1 calc R . .
C11 C 0.2375(3) 0.1668(2) 0.1322(3) 0.0900(12) Uani 1 1 d . . .
C12A C 0.2939(6) 0.1117(4) 0.1467(6) 0.085(7) Uani 0.485(17) 1 d PG B 1
C13A C 0.2577(8) 0.0426(6) 0.1431(8) 0.192(12) Uani 0.485(17) 1 d PG B 1
H13A H 0.2921 0.0078 0.1320 0.288 Uiso 0.485(17) 1 calc PR B 1
H13B H 0.2209 0.0434 0.1065 0.288 Uiso 0.485(17) 1 calc PR B 1
H13C H 0.2370 0.0325 0.1885 0.288 Uiso 0.485(17) 1 calc PR B 1
C14A C 0.3527(9) 0.1140(9) 0.0929(9) 0.212(13) Uani 0.485(17) 1 d PG B 1
H14A H 0.3881 0.0800 0.1051 0.318 Uiso 0.485(17) 1 calc PR B 1
H14B H 0.3743 0.1588 0.0935 0.318 Uiso 0.485(17) 1 calc PR B 1
H14C H 0.3333 0.1048 0.0458 0.318 Uiso 0.485(17) 1 calc PR B 1
C15A C 0.3251(10) 0.1228(7) 0.2209(7) 0.223(15) Uani 0.485(17) 1 d PG B 1
H15A H 0.3107 0.0859 0.2516 0.334 Uiso 0.485(17) 1 calc PR B 1
H15B H 0.3081 0.1656 0.2396 0.334 Uiso 0.485(17) 1 calc PR B 1
H15C H 0.3762 0.1239 0.2189 0.334 Uiso 0.485(17) 1 calc PR B 1
C12B C 0.2917(5) 0.1095(4) 0.1361(3) 0.105(9) Uani 0.515(17) 1 d PG B 2
C13B C 0.2740(5) 0.0607(4) 0.0755(3) 0.184(10) Uani 0.515(17) 1 d PG B 2
H13D H 0.3026 0.0199 0.0806 0.275 Uiso 0.515(17) 1 calc PR B 2
H13E H 0.2838 0.0825 0.0306 0.275 Uiso 0.515(17) 1 calc PR B 2
H13F H 0.2244 0.0486 0.0768 0.275 Uiso 0.515(17) 1 calc PR B 2
C14B C 0.3672(5) 0.1347(4) 0.1294(2) 0.172(9) Uani 0.515(17) 1 d PGU B 2
H14D H 0.3830 0.1549 0.1739 0.258 Uiso 0.515(17) 1 calc PR B 2
H14E H 0.3691 0.1685 0.0920 0.258 Uiso 0.515(17) 1 calc PR B 2
H14F H 0.3977 0.0967 0.1179 0.258 Uiso 0.515(17) 1 calc PR B 2
C15B C 0.2842(5) 0.0728(3) 0.2067(3) 0.128(6) Uani 0.515(17) 1 d PG B 2
H15D H 0.2348 0.0714 0.2191 0.191 Uiso 0.515(17) 1 calc PR B 2
H15E H 0.3109 0.0968 0.2433 0.191 Uiso 0.515(17) 1 calc PR B 2
H15F H 0.3021 0.0267 0.2026 0.191 Uiso 0.515(17) 1 calc PR B 2
C16 C 0.41062(17) 0.37507(14) 0.49653(13) 0.0691(9) Uani 1 1 d G . .
C17 C 0.38836(12) 0.31788(13) 0.53388(11) 0.0713(10) Uani 1 1 d G A .
C18 C 0.36213(17) 0.32495(17) 0.60255(12) 0.0867(12) Uani 1 1 d G . .
H18A H 0.3469 0.2866 0.6278 0.104 Uiso 1 1 calc R A .
C19 C 0.3590(2) 0.3900(3) 0.6330(2) 0.0964(15) Uani 1 1 d . A .
H19A H 0.3415 0.3949 0.6790 0.116 Uiso 1 1 calc R . .
C20 C 0.3812(2) 0.4467(3) 0.5969(3) 0.0956(14) Uani 1 1 d . . .
H20A H 0.3792 0.4899 0.6182 0.115 Uiso 1 1 calc R A .
C21 C 0.40621(18) 0.43961(18) 0.52908(18) 0.0835(11) Uani 1 1 d . A .
H21A H 0.4206 0.4784 0.5041 0.100 Uiso 1 1 calc R . .
C22 C 0.37855(18) 0.19028(18) 0.51644(18) 0.1209(19) Uani 1 1 d R . .
C23A C 0.3796(8) 0.1437(8) 0.4605(8) 0.122(11) Uani 0.332(13) 1 d PG C 1
C24A C 0.3426(11) 0.1584(11) 0.3897(10) 0.176(13) Uani 0.332(13) 1 d PG C 1
H24A H 0.2950 0.1743 0.3979 0.263 Uiso 0.332(13) 1 calc PR C 1
H24B H 0.3407 0.1172 0.3614 0.263 Uiso 0.332(13) 1 calc PR C 1
H24C H 0.3685 0.1931 0.3645 0.263 Uiso 0.332(13) 1 calc PR C 1
C25A C 0.3472(14) 0.0808(12) 0.4938(13) 0.197(13) Uani 0.332(13) 1 d PGU C 1
H25A H 0.3271 0.0928 0.5390 0.296 Uiso 0.332(13) 1 calc PR C 1
H25B H 0.3834 0.0464 0.5013 0.296 Uiso 0.332(13) 1 calc PR C 1
H25C H 0.3104 0.0629 0.4624 0.296 Uiso 0.332(13) 1 calc PR C 1
C26A C 0.4578(8) 0.1312(10) 0.4487(12) 0.145(11) Uani 0.332(13) 1 d PG C 1
H26A H 0.4808 0.1741 0.4381 0.217 Uiso 0.332(13) 1 calc PR C 1
H26B H 0.4633 0.1001 0.4092 0.217 Uiso 0.332(13) 1 calc PR C 1
H26C H 0.4792 0.1116 0.4912 0.217 Uiso 0.332(13) 1 calc PR C 1
C23B C 0.3903(3) 0.1299(3) 0.4633(3) 0.087(3) Uani 0.668(13) 1 d PG C 2
C24B C 0.4192(6) 0.1535(5) 0.3927(4) 0.184(7) Uani 0.668(13) 1 d PGU C 2
H24D H 0.4292 0.1143 0.3634 0.276 Uiso 0.668(13) 1 calc PR C 2
H24E H 0.4623 0.1792 0.4012 0.276 Uiso 0.668(13) 1 calc PR C 2
H24F H 0.3846 0.1822 0.3687 0.276 Uiso 0.668(13) 1 calc PR C 2
C25B C 0.3164(3) 0.1009(5) 0.4515(6) 0.166(7) Uani 0.668(13) 1 d PG C 2
H25D H 0.2846 0.1369 0.4362 0.249 Uiso 0.668(13) 1 calc PR C 2
H25E H 0.3001 0.0813 0.4954 0.249 Uiso 0.668(13) 1 calc PR C 2
H25F H 0.3176 0.0659 0.4152 0.249 Uiso 0.668(13) 1 calc PR C 2
C26B C 0.4384(4) 0.0752(3) 0.4950(4) 0.186(7) Uani 0.668(13) 1 d PG C 2
H26D H 0.4228 0.0635 0.5421 0.280 Uiso 0.668(13) 1 calc PR C 2
H26E H 0.4865 0.0922 0.4979 0.280 Uiso 0.668(13) 1 calc PR C 2
H26F H 0.4366 0.0351 0.4650 0.280 Uiso 0.668(13) 1 calc PR C 2
Cl1 Cl 0.4946(17) -0.0187(4) 0.7518(7) 0.189(4) Uiso 0.24 1 d PG C 1
C3S C 0.4968(11) 0.0675(5) 0.7405(12) 0.104(6) Uiso 0.24 1 d PG C -1
C4S C 0.4413(10) 0.0922(9) 0.6971(10) 0.099(7) Uiso 0.24 1 d PG C -1
C5S C 0.4268(8) 0.1622(10) 0.6948(10) 0.133(8) Uiso 0.24 1 d PG C -1
C6S C 0.4678(12) 0.2076(6) 0.7358(14) 0.148(8) Uiso 0.24 1 d PGU C -1
C7S C 0.5233(10) 0.1830(7) 0.7792(11) 0.137(7) Uiso 0.24 1 d PGU C -1
C8S C 0.5379(7) 0.1130(8) 0.7816(8) 0.077(4) Uiso 0.24 1 d PGU C -1
N2S N 0.5000 0.1092(8) 0.7500 0.072(4) Uiso 0.28 2 d SPD . 2
N1S N 0.4746(7) 0.0064(7) 0.7128(6) 0.093(4) Uiso 0.28 1 d PD . 2
C2S C 0.474(2) 0.182(2) 0.751(4) 0.141(8) Uiso 0.14 1 d PDU . 2
C1S C 0.4549(9) 0.0677(9) 0.7063(9) 0.081(4) Uiso 0.28 1 d PD D 2

loop_
_atom_site_aniso_label
_atom_site_aniso_U_11
_atom_site_aniso_U_22
_atom_site_aniso_U_33
_atom_site_aniso_U_23
_atom_site_aniso_U_13
_atom_site_aniso_U_12
Fe1 0.0558(4) 0.0515(4) 0.0527(4) 0.000 -0.0001(3) 0.000
O1 0.083(3) 0.085(3) 0.084(3) 0.000 0.000(2) 0.000
O2A 0.143(8) 0.091(7) 0.117(8) -0.013(6) 0.027(7) -0.039(7)
O2B 0.116(9) 0.100(8) 0.136(9) 0.042(8) -0.009(8) -0.012(7)
N1 0.0591(16) 0.0569(15) 0.0544(16) -0.0011(12) -0.0005(12) 0.0003(12)
N2 0.0583(15) 0.0515(14) 0.0558(16) -0.0010(12) 0.0006(12) 0.0017(11)
N3 0.070(3) 0.055(2) 0.027(9) 0.002(3) -0.012(5) 0.000(5)
C1 0.089(7) 0.052(6) 0.058(6) -0.006(4) -0.001(6) 0.004(5)
N4 0.067(8) 0.047(3) 0.082(7) 0.007(3) -0.017(5) -0.001(3)
C2 0.066(8) 0.072(6) 0.089(7) 0.000(5) -0.009(5) 0.010(4)
C3 0.091(7) 0.053(6) 0.062(7) -0.003(4) 0.003(5) 0.011(5)
C4 0.093(6) 0.064(5) 0.106(7) 0.028(4) 0.006(5) -0.016(4)
N5 0.0626(18) 0.075(2) 0.131(3) -0.010(2) -0.0080(19) -0.0071(16)
N6 0.138(3) 0.085(2) 0.0585(19) 0.0062(17) 0.0261(19) -0.007(2)
O3A 0.115(10) 0.115(6) 0.163(10) -0.007(7) -0.066(9) -0.037(6)
O3B 0.081(10) 0.112(12) 0.28(3) 0.035(18) 0.024(16) -0.028(7)
O4A 0.268(10) 0.110(5) 0.097(4) 0.013(3) 0.051(5) -0.007(5)
O4B 0.165(12) 0.163(13) 0.187(14) -0.030(11) 0.104(11) -0.085(10)
C(A1 0.0579(19) 0.0549(18) 0.065(2) -0.0006(15) -0.0004(15) 0.0022(15)
C(A2 0.0616(19) 0.063(2) 0.063(2) -0.0011(16) 0.0046(16) 0.0044(16)
C(A3 0.065(2) 0.0575(18) 0.0543(19) -0.0035(14) -0.0011(15) 0.0018(15)
C(A4 0.0623(19) 0.0538(18) 0.0591(19) -0.0003(14) -0.0048(15) 0.0016(15)
C(B1 0.0546(19) 0.090(3) 0.072(2) 0.0003(19) 0.0040(17) 0.0032(18)
C(B2 0.062(2) 0.098(3) 0.063(2) 0.0007(19) 0.0110(17) 0.0078(19)
C(B3 0.075(2) 0.087(3) 0.054(2) -0.0010(17) -0.0006(17) 0.0072(19)
C(B4 0.066(2) 0.084(3) 0.063(2) 0.0027(18) -0.0098(17) 0.0017(18)
C(M1 0.0574(18) 0.0559(18) 0.065(2) 0.0020(15) -0.0020(15) 0.0027(15)
C(M2 0.069(2) 0.065(2) 0.0533(19) -0.0027(15) 0.0037(16) 0.0054(16)
C5 0.060(2) 0.072(2) 0.064(2) 0.0044(17) -0.0007(16) 0.0040(17)
C6 0.054(2) 0.086(3) 0.079(2) 0.001(2) -0.0051(17) -0.0004(18)
C7 0.066(3) 0.116(4) 0.107(3) -0.008(3) -0.015(2) -0.006(3)
C8 0.065(3) 0.155(5) 0.106(4) 0.018(3) -0.016(2) 0.012(3)
C9 0.073(3) 0.119(4) 0.116(4) 0.030(3) -0.004(3) 0.033(3)
C10 0.083(3) 0.079(3) 0.099(3) 0.015(2) -0.001(2) 0.011(2)
C11 0.093(3) 0.084(3) 0.093(3) -0.005(2) -0.001(3) -0.015(2)
C12A 0.090(14) 0.063(12) 0.101(11) -0.019(10) -0.003(9) -0.006(10)
C13A 0.220(18) 0.073(8) 0.28(4) -0.006(12) 0.04(2) -0.022(10)
C14A 0.20(2) 0.22(2) 0.22(2) 0.057(18) 0.133(19) 0.052(19)
C15A 0.33(3) 0.168(17) 0.166(16) -0.060(13) -0.130(19) 0.131(19)
C12B 0.119(19) 0.099(18) 0.097(11) 0.007(10) 0.024(10) 0.001(14)
C13B 0.26(2) 0.150(15) 0.137(12) -0.055(11) 0.013(14) 0.057(15)
C14B 0.133(11) 0.131(10) 0.254(19) 0.064(11) 0.055(11) 0.080(8)
C15B 0.141(11) 0.141(13) 0.101(10) 0.025(8) 0.023(8) 0.036(9)
C16 0.065(2) 0.085(3) 0.057(2) -0.0098(18) 0.0012(16) 0.0072(18)
C17 0.075(2) 0.085(3) 0.054(2) -0.0049(18) 0.0074(17) 0.0059(19)
C18 0.080(3) 0.118(4) 0.062(2) -0.005(2) 0.010(2) 0.003(2)
C19 0.081(3) 0.149(5) 0.059(2) -0.030(3) 0.005(2) 0.014(3)
C20 0.094(3) 0.114(4) 0.080(3) -0.036(3) 0.004(2) 0.008(3)
C21 0.089(3) 0.085(3) 0.077(3) -0.015(2) 0.004(2) 0.006(2)
C22 0.145(5) 0.125(5) 0.095(4) -0.019(3) 0.039(3) -0.044(4)
C23A 0.17(3) 0.069(11) 0.12(2) -0.018(11) 0.046(19) -0.010(13)
C24A 0.17(2) 0.21(3) 0.15(2) -0.120(19) -0.041(18) 0.00(2)
C25A 0.24(2) 0.175(18) 0.182(19) -0.046(15) 0.077(16) -0.029(17)
C26A 0.114(15) 0.135(18) 0.18(2) -0.089(18) -0.035(14) 0.048(13)
C23B 0.096(7) 0.078(5) 0.087(8) -0.013(4) -0.002(5) -0.010(5)
C24B 0.276(17) 0.140(9) 0.139(10) -0.049(7) 0.075(11) -0.020(10)
C25B 0.080(6) 0.157(11) 0.258(18) -0.088(11) -0.032(8) -0.009(6)
C26B 0.189(12) 0.134(10) 0.230(14) -0.073(9) -0.124(10) 0.069(9)

loop_
_atom_type_symbol
_atom_type_description
_atom_type_scat_dispersion_real
_atom_type_scat_dispersion_imag
_atom_type_scat_source
C C 0.0033 0.0016 'International Tables Vol C Tables 4.2.6.8 and 6.1.1.4'
H H 0.0000 0.0000 'International Tables Vol C Tables 4.2.6.8 and 6.1.1.4'
N N 0.0061 0.0033 'International Tables Vol C Tables 4.2.6.8 and 6.1.1.4'
O O 0.0106 0.0060 'International Tables Vol C Tables 4.2.6.8 and 6.1.1.4'
Fe Fe 0.3463 0.8444 'International Tables Vol C Tables 4.2.6.8 and 6.1.1.4'
Cl Cl 0.1484 0.1585 'International Tables Vol C Tables 4.2.6.8 and 6.1.1.4'

loop_
_geom_angle_atom_site_label_1
_geom_angle_atom_site_label_2
_geom_angle_atom_site_label_3
_geom_angle
_geom_angle_site_symmetry_1
_geom_angle_site_symmetry_3
O1 Fe1 N1 90.48(7) . 2_655
O1 Fe1 N1 90.48(7) . .
N1 Fe1 N1 179.04(15) 2_655 .
O1 Fe1 N2 90.59(7) . .
N1 Fe1 N2 89.88(11) 2_655 .
N1 Fe1 N2 90.11(11) . .
O1 Fe1 N2 90.59(7) . 2_655
N1 Fe1 N2 90.11(11) 2_655 2_655
N1 Fe1 N2 89.88(11) . 2_655
N2 Fe1 N2 178.82(14) . 2_655
O1 Fe1 N3 174.7(4) . .
N1 Fe1 N3 92.2(4) 2_655 .
N1 Fe1 N3 86.8(4) . .
N2 Fe1 N3 84.9(5) . .
N2 Fe1 N3 93.9(5) 2_655 .
O1 Fe1 N3 174.7(4) . 2_655
N1 Fe1 N3 86.8(4) 2_655 2_655
N1 Fe1 N3 92.2(4) . 2_655
N2 Fe1 N3 93.9(5) . 2_655
N2 Fe1 N3 84.9(5) 2_655 2_655
N3 Fe1 N3 10.6(8) . 2_655
O2B O1 O2B 96(2) 2_655 .
O2B O1 O2A 63.1(10) 2_655 2_655
O2B O1 O2A 60.2(10) . 2_655
O2B O1 O2A 60.2(10) 2_655 .
O2B O1 O2A 63.1(10) . .
O2A O1 O2A 89.3(18) 2_655 .
O2B O1 Fe1 131.9(12) 2_655 .
O2B O1 Fe1 131.9(12) . .
O2A O1 Fe1 135.4(9) 2_655 .
O2A O1 Fe1 135.4(9) . .
O2B O2A O1 59.3(12) 2_655 .
O2B O2A O2A 47.7(14) 2_655 2_655
O1 O2A O2A 45.4(9) . 2_655
O1 O2B O2A 60.5(13) . 2_655
C(A2 N1 C(A1 105.4(3) . .
C(A2 N1 Fe1 127.2(2) . .
C(A1 N1 Fe1 127.4(2) . .
C(A3 N2 C(A4 105.8(3) . .
C(A3 N2 Fe1 127.1(2) . .
C(A4 N2 Fe1 127.1(2) . .
C1 N3 C3 105.8 . .
C1 N3 Fe1 124.8(5) . .
C3 N3 Fe1 128.0(6) . .
N3 C1 N4 111.5 . .
N3 C1 H1A 124.3 . .
N4 C1 H1A 124.3 . .
C1 N4 C2 107.2 . .
C1 N4 C4 126.0 . .
C2 N4 C4 126.7 . .
N4 C2 C3 106.6 . .
N4 C2 H2A 126.7 . .
C3 C2 H2A 126.7 . .
C2 C3 N3 108.9 . .
C2 C3 H3A 125.5 . .
N3 C3 H3A 125.5 . .
N4 C4 H4A 109.5 . .
N4 C4 H4B 109.5 . .
H4A C4 H4B 109.5 . .
N4 C4 H4C 109.5 . .
H4A C4 H4C 109.5 . .
H4B C4 H4C 109.5 . .
C11 N5 C6 129.1(4) . .
C11 N5 H5 115.5 . .
C6 N5 H5 115.5 . .
C22 N6 C17 134.2(3) . .
C22 N6 H6 112.9 . .
C17 N6 H6 112.9 . .
N1 C(A1 C(M1 125.5(3) . .
N1 C(A1 C(B1 110.0(3) . .
C(M1 C(A1 C(B1 124.5(3) . .
N1 C(A2 C(M2 125.6(3) . .
N1 C(A2 C(B2 109.9(3) . .
C(M2 C(A2 C(B2 124.4(3) . .
N2 C(A3 C(M2 126.0(3) . .
N2 C(A3 C(B3 109.7(3) . .
C(M2 C(A3 C(B3 124.3(3) . .
N2 C(A4 C(M1 125.8(3) . 2_655
N2 C(A4 C(B4 109.6(3) . .
C(M1 C(A4 C(B4 124.6(3) 2_655 .
C(B2 C(B1 C(A1 107.4(3) . .
C(B2 C(B1 H(BA 126.3 . .
C(A1 C(B1 H(BA 126.3 . .
C(B1 C(B2 C(A2 107.2(3) . .
C(B1 C(B2 H(BB 126.4 . .
C(A2 C(B2 H(BB 126.4 . .
C(B4 C(B3 C(A3 107.3(3) . .
C(B4 C(B3 H(BC 126.4 . .
C(A3 C(B3 H(BC 126.4 . .
C(B3 C(B4 C(A4 107.6(3) . .
C(B3 C(B4 H(BD 126.2 . .
C(A4 C(B4 H(BD 126.2 . .
C(A4 C(M1 C(A1 124.1(3) 2_655 .
C(A4 C(M1 C5 117.9(3) 2_655 .
C(A1 C(M1 C5 117.8(3) . .
C(A3 C(M2 C(A2 123.8(3) . .
C(A3 C(M2 C16 118.4(3) . .
C(A2 C(M2 C16 117.8(3) . .
C6 C5 C10 118.3(4) . .
C6 C5 C(M1 122.2(3) . .
C10 C5 C(M1 119.5(3) . .
C7 C6 C5 119.9(4) . .
C7 C6 N5 122.3(4) . .
C5 C6 N5 117.9(3) . .
C8 C7 C6 119.8(5) . .
C8 C7 H7A 120.1 . .
C6 C7 H7A 120.1 . .
C9 C8 C7 121.4(4) . .
C9 C8 H8A 119.3 . .
C7 C8 H8A 119.3 . .
C8 C9 C10 119.1(5) . .
C8 C9 H9A 120.5 . .
C10 C9 H9A 120.5 . .
C9 C10 C5 121.5(5) . .
C9 C10 H10A 119.2 . .
C5 C10 H10A 119.2 . .
O3A C11 N5 122.7(11) . .
O3B C11 N5 116.4(14) . .
O3A C11 C12B 115.9(11) . .
O3B C11 C12B 121.4(15) . .
N5 C11 C12B 119.1(5) . .
O3A C11 C12A 120.3(11) . .
O3B C11 C12A 120.9(15) . .
N5 C11 C12A 116.3(5) . .
C13A C12A C15A 109.5 . .
C13A C12A C14A 109.5 . .
C15A C12A C14A 109.5 . .
C13A C12A C11 108.0(7) . .
C15A C12A C11 108.3(7) . .
C14A C12A C11 112.1(8) . .
C12A C13A H13A 109.5 . .
C12A C13A H13B 109.5 . .
H13A C13A H13B 109.5 . .
C12A C13A H13C 109.5 . .
H13A C13A H13C 109.5 . .
H13B C13A H13C 109.5 . .
C12A C14A H14A 109.5 . .
C12A C14A H14B 109.5 . .
H14A C14A H14B 109.5 . .
C12A C14A H14C 109.5 . .
H14A C14A H14C 109.5 . .
H14B C14A H14C 109.5 . .
C12A C15A H15A 109.5 . .
C12A C15A H15B 109.5 . .
H15A C15A H15B 109.5 . .
C12A C15A H15C 109.5 . .
H15A C15A H15C 109.5 . .
H15B C15A H15C 109.5 . .
C15B C12B C13B 109.5 . .
C15B C12B C14B 109.5 . .
C13B C12B C14B 109.5 . .
C15B C12B C11 108.5(4) . .
C13B C12B C11 107.0(2) . .
C14B C12B C11 112.9(4) . .
C12B C13B H13D 109.5 . .
C12B C13B H13E 109.5 . .
H13D C13B H13E 109.5 . .
C12B C13B H13F 109.5 . .
H13D C13B H13F 109.5 . .
H13E C13B H13F 109.5 . .
C12B C14B H14D 109.5 . .
C12B C14B H14E 109.5 . .
H14D C14B H14E 109.5 . .
C12B C14B H14F 109.5 . .
H14D C14B H14F 109.5 . .
H14E C14B H14F 109.5 . .
C12B C15B H15D 109.5 . .
C12B C15B H15E 109.5 . .
H15D C15B H15E 109.5 . .
C12B C15B H15F 109.5 . .
H15D C15B H15F 109.5 . .
H15E C15B H15F 109.5 . .
C17 C16 C21 118.86(19) . .
C17 C16 C(M2 121.18(19) . .
C21 C16 C(M2 120.0(3) . .
C16 C17 C18 120.1 . .
C16 C17 N6 116.89(19) . .
C18 C17 N6 122.96(18) . .
C19 C18 C17 119.1(3) . .
C19 C18 H18A 120.4 . .
C17 C18 H18A 120.4 . .
C20 C19 C18 121.3(4) . .
C20 C19 H19A 119.3 . .
C18 C19 H19A 119.3 . .
C19 C20 C21 119.4(4) . .
C19 C20 H20A 120.3 . .
C21 C20 H20A 120.3 . .
C20 C21 C16 121.2(4) . .
C20 C21 H21A 119.4 . .
C16 C21 H21A 119.4 . .
O4A C22 N6 121.0(4) . .
O4A C22 O4B 54.3(9) . .
N6 C22 O4B 99.7(9) . .
O4A C22 C23A 123.9(9) . .
N6 C22 C23A 115.0(8) . .
O4B C22 C23A 119.1(11) . .
O4A C22 C23B 116.6(5) . .
N6 C22 C23B 121.1(4) . .
O4B C22 C23B 123.7(8) . .
C22 C23A C25A 102.0(13) . .
C22 C23A C26A 104.3(10) . .
C25A C23A C26A 109.5 . .
C22 C23A C24A 121.5(10) . .
C25A C23A C24A 109.5 . .
C26A C23A C24A 109.5 . .
C23A C24A H24A 109.5 . .
C23A C24A H24B 109.5 . .
H24A C24A H24B 109.5 . .
C23A C24A H24C 109.5 . .
H24A C24A H24C 109.5 . .
H24B C24A H24C 109.5 . .
C23A C25A H25A 109.5 . .
C23A C25A H25B 109.5 . .
H25A C25A H25B 109.5 . .
C23A C25A H25C 109.5 . .
H25A C25A H25C 109.5 . .
H25B C25A H25C 109.5 . .
C23A C26A H26A 109.5 . .
C23A C26A H26B 109.5 . .
H26A C26A H26B 109.5 . .
C23A C26A H26C 109.5 . .
H26A C26A H26C 109.5 . .
H26B C26A H26C 109.5 . .
C25B C23B C24B 109.5 . .
C25B C23B C26B 109.5 . .
C24B C23B C26B 109.5 . .
C25B C23B C22 103.6(5) . .
C24B C23B C22 112.6(4) . .
C26B C23B C22 112.1(3) . .
C23B C24B H24D 109.5 . .
C23B C24B H24E 109.5 . .
H24D C24B H24E 109.5 . .
C23B C24B H24F 109.5 . .
H24D C24B H24F 109.5 . .
H24E C24B H24F 109.5 . .
C23B C25B H25D 109.5 . .
C23B C25B H25E 109.5 . .
H25D C25B H25E 109.5 . .
C23B C25B H25F 109.5 . .
H25D C25B H25F 109.5 . .
H25E C25B H25F 109.5 . .
C23B C26B H26D 109.5 . .
C23B C26B H26E 109.5 . .
H26D C26B H26E 109.5 . .
C23B C26B H26F 109.5 . .
H26D C26B H26F 109.5 . .
H26E C26B H26F 109.5 . .
C4S C3S C8S 120.0 . .
C4S C3S Cl1 113.2(14) . .
C8S C3S Cl1 125.2(13) . .
C3S C4S C5S 120.0 . .
C4S C5S C6S 120.0 . .
C7S C6S C5S 120.0 . .
C6S C7S C8S 120.0 . .
C7S C8S C3S 120.0 . .
C1S N2S C1S 110.4(19) 2_656 .
C1S N2S C2S 136(3) 2_656 .
C1S N2S C2S 111(2) . .
C1S N2S C2S 111(2) 2_656 2_656
C1S N2S C2S 136(3) . 2_656
C1S N1S N1S 104.0(9) . 2_656
C2S C2S N2S 71.1(18) 2_656 .
N1S C1S N2S 108.4(15) . .

loop_
_geom_bond_atom_site_label_1
_geom_bond_atom_site_label_2
_geom_bond_distance
_geom_bond_site_symmetry_2
Fe1 O1 1.852(5) .
Fe1 N1 1.997(3) 2_655
Fe1 N1 1.997(3) .
Fe1 N2 2.000(3) .
Fe1 N2 2.000(3) 2_655
Fe1 N3 2.085(4) .
Fe1 N3 2.085(4) 2_655
O1 O2B 1.093(17) 2_655
O1 O2B 1.093(17) .
O1 O2A 1.106(13) 2_655
O1 O2A 1.106(13) .
O2A O2B 1.102(19) 2_655
O2A O2A 1.55(3) 2_655
O2B O2A 1.102(19) 2_655
O2B O2B 1.63(4) 2_655
N1 C(A2 1.376(4) .
N1 C(A1 1.376(4) .
N2 C(A3 1.376(4) .
N2 C(A4 1.380(4) .
N3 C1 1.3228 .
N3 C3 1.3732 .
C1 N4 1.3429 .
C1 H1A 0.9300 .
N4 C2 1.3629 .
N4 C4 1.4507 .
C2 C3 1.3692 .
C2 H2A 0.9300 .
C3 H3A 0.9300 .
C4 H4A 0.9600 .
C4 H4B 0.9600 .
C4 H4C 0.9600 .
N5 C11 1.339(5) .
N5 C6 1.412(5) .
N5 H5 0.8600 .
N6 C22 1.308(5) .
N6 C17 1.416(4) .
N6 H6 0.8600 .
O3A C11 1.200(14) .
O3B C11 1.23(2) .
O4A C22 1.293(7) .
O4B C22 1.373(16) .
C(A1 C(M1 1.393(5) .
C(A1 C(B1 1.431(5) .
C(A2 C(M2 1.402(5) .
C(A2 C(B2 1.437(5) .
C(A3 C(M2 1.383(5) .
C(A3 C(B3 1.439(5) .
C(A4 C(M1 1.384(5) 2_655
C(A4 C(B4 1.435(5) .
C(B1 C(B2 1.336(5) .
C(B1 H(BA 0.9300 .
C(B2 H(BB 0.9300 .
C(B3 C(B4 1.337(5) .
C(B3 H(BC 0.9300 .
C(B4 H(BD 0.9300 .
C(M1 C(A4 1.384(5) 2_655
C(M1 C5 1.502(5) .
C(M2 C16 1.508(4) .
C5 C6 1.393(5) .
C5 C10 1.398(5) .
C6 C7 1.386(5) .
C7 C8 1.380(7) .
C7 H7A 0.9300 .
C8 C9 1.359(7) .
C8 H8A 0.9300 .
C9 C10 1.373(6) .
C9 H9A 0.9300 .
C10 H10A 0.9300 .
C11 C12B 1.509(9) .
C11 C12A 1.526(10) .
C12A C13A 1.5069 .
C12A C15A 1.5070 .
C12A C14A 1.5070 .
C13A H13A 0.9600 .
C13A H13B 0.9600 .
C13A H13C 0.9600 .
C14A H14A 0.9600 .
C14A H14B 0.9600 .
C14A H14C 0.9600 .
C15A H15A 0.9600 .
C15A H15B 0.9600 .
C15A H15C 0.9600 .
C12B C15B 1.5069 .
C12B C13B 1.5070 .
C12B C14B 1.5070 .
C13B H13D 0.9600 .
C13B H13E 0.9600 .
C13B H13F 0.9600 .
C14B H14D 0.9600 .
C14B H14E 0.9600 .
C14B H14F 0.9600 .
C15B H15D 0.9600 .
C15B H15E 0.9600 .
C15B H15F 0.9600 .
C16 C17 1.3817 .
C16 C21 1.398(4) .
C17 C18 1.3890 .
C18 C19 1.388(6) .
C18 H18A 0.9300 .
C19 C20 1.363(7) .
C19 H19A 0.9300 .
C20 C21 1.366(5) .
C20 H20A 0.9300 .
C21 H21A 0.9300 .
C22 C23A 1.382(12) .
C22 C23B 1.555(6) .
C23A C25A 1.5069 .
C23A C26A 1.5070 .
C23A C24A 1.5070 .
C24A H24A 0.9600 .
C24A H24B 0.9600 .
C24A H24C 0.9600 .
C25A H25A 0.9600 .
C25A H25B 0.9600 .
C25A H25C 0.9600 .
C26A H26A 0.9600 .
C26A H26B 0.9600 .
C26A H26C 0.9600 .
C23B C25B 1.5069 .
C23B C24B 1.5070 .
C23B C26B 1.5070 .
C24B H24D 0.9600 .
C24B H24E 0.9600 .
C24B H24F 0.9600 .
C25B H25D 0.9600 .
C25B H25E 0.9600 .
C25B H25F 0.9600 .
C26B H26D 0.9600 .
C26B H26E 0.9600 .
C26B H26F 0.9600 .
Cl1 C3S 1.691(13) .
C3S C4S 1.3900 .
C3S C8S 1.3900 .
C4S C5S 1.3900 .
C5S C6S 1.3900 .
C6S C7S 1.3900 .
C7S C8S 1.3900 .
N2S C1S 1.414(16) 2_656
N2S C1S 1.414(16) .
N2S C2S 1.50(4) .
N2S C2S 1.50(4) 2_656
N1S C1S 1.253(18) .
N1S N1S 1.67(2) 2_656
C2S C2S 0.97(9) 2_656
